data_2002712
loop_
_publ_author_name
'Mueller-Buschbaum, Hk'
'Muenchau, S'

_publ_section_title
;
Ein Beitrag zur Kristallchemie von Ca Be Gd2 O5 und Ba Be Nd2 O5
;
_journal_name_full 'Journal of Alloys Compd.'
_journal_page_first 175
_journal_page_last 178
_journal_paper_doi 10.1016/0925-8388(94)90031-0
_journal_volume 206
_journal_year 1994
_chemical_formula_structural 'Ba Be Nd2 O5'
_chemical_formula_sum 'Ba Be Nd2 O5'
_chemical_name_systematic 'Barium beryllium dineodymium oxide'
_space_group_IT_number 14
_symmetry_cell_setting monoclinic
_symmetry_Int_Tables_number 14
_symmetry_space_group_name_Hall '-P 2ybc'
_symmetry_space_group_name_H-M 'P 1 21/c 1'
_cell_angle_alpha 90
_cell_angle_beta 90.571(53)
_cell_angle_gamma 90
_cell_formula_units_Z 4
_cell_length_a 7.3969(60)
_cell_length_b 6.6836(90)
_cell_length_c 9.7530(64)
_cell_volume 482.1
_refine_ls_R_factor_all 0.053
_cod_database_code 2002712

loop_
_symmetry_equiv_pos_as_xyz
x,y,z
-x,1/2+y,1/2-z
-x,-y,-z
x,1/2-y,1/2+z

loop_
_atom_site_label
_atom_site_type_symbol
_atom_site_symmetry_multiplicity
_atom_site_Wyckoff_symbol
_atom_site_fract_x
_atom_site_fract_y
_atom_site_fract_z
_atom_site_occupancy
_atom_site_attached_hydrogens
_atom_site_calc_flag
Nd1 Nd3+ 4 e 0.2556(2) 0.5935(2) 0.9772(1) 1. 0 d
Nd2 Nd3+ 4 e 0.5218(2) 0.9174(4) 0.1761(1) 1. 0 d
Ba1 Ba2+ 4 e 0.0205(2) 0.0824(3) 0.8267(1) 1. 0 d
Be1 Be2+ 4 e 0.2612(11) 0.1935(11) 0.0975(11) 1. 0 d
O1 O2- 4 e 0.929(1) 0.810(1) 0.437(1) 1. 0 d
O2 O2- 4 e 0.438(1) 0.182(1) 0.566(1) 1. 0 d
O3 O2- 4 e 0.284(1) 0.661(1) 0.217(1) 1. 0 d
O4 O2- 4 e 0.279(1) 0.137(1) 0.269(1) 1. 0 d
O5 O2- 4 e 0.274(1) 0.520(1) 0.508(1) 1. 0 d

loop_
_atom_type_symbol
_atom_type_oxidation_number
Nd3+ 3.000
Ba2+ 2.000
Be2+ 2.000
O2- -2.000
